data_7064128
loop_
_publ_author_name
'Panda, Pradeepta'
'Shanmugapriya, V.'

_publ_section_title
;
 Single-step nitration of N,N&#x2032;-Bispyrrolylmethane: Polynitro
 Derivatives as Insensitive Energetic Materials
;
_journal_name_full 'New Journal of Chemistry'
_journal_paper_doi 10.1039/D5NJ03844H
_journal_year 2025
_chemical_formula_moiety 'C9 H9 N3 O2'
_chemical_formula_sum 'C9 H9 N3 O2'
_chemical_formula_weight 191.19
_space_group_crystal_system monoclinic
_space_group_IT_number 14
_space_group_name_Hall '-P 2ybc'
_space_group_name_H-M_alt 'P 1 21/c 1'
_atom_sites_solution_hydrogens geom
_atom_sites_solution_primary iterative
_audit_creation_date 2025-07-05
_audit_creation_method
;
Olex2 1.3-ac4
(compiled 2018.12.18 svn.r3554 for Rigaku Oxford Diffraction, GUI svn.r1)
;
_audit_update_record
;
2025-07-29 deposited with the CCDC.	2025-11-14 downloaded from the CCDC.
;
_cell_angle_alpha 90
_cell_angle_beta 101.119(5)
_cell_angle_gamma 90
_cell_formula_units_Z 8
_cell_length_a 20.760(3)
_cell_length_b 10.7770(15)
_cell_length_c 8.4910(11)
_cell_measurement_reflns_used 7604
_cell_measurement_temperature 273.15
_cell_measurement_theta_max 23.41
_cell_measurement_theta_min 2.75
_cell_volume 1864.0(4)
_computing_cell_refinement 'SAINT V8.40B (?, 2016)'
_computing_data_reduction 'SAINT V8.40B (?, 2016)'
_computing_molecular_graphics 'Olex2 (Dolomanov et al., 2009)'
_computing_publication_material 'Olex2 (Dolomanov et al., 2009)'
_computing_structure_refinement 'ShelXL (Sheldrick, 2015)'
_computing_structure_solution 'olex2.solve 1.5 (Bourhis et al., 2015)'
_diffrn_ambient_temperature 273.15
_diffrn_measured_fraction_theta_full 0.999
_diffrn_measured_fraction_theta_max 0.995
_diffrn_measurement_device_type 'Bruker APEX-II CCD'
_diffrn_measurement_method '\f and \w scans'
_diffrn_radiation_type MoK\a
_diffrn_radiation_wavelength 0.71073
_diffrn_reflns_av_R_equivalents 0.0846
_diffrn_reflns_av_unetI/netI 0.0941
_diffrn_reflns_Laue_measured_fraction_full 0.999
_diffrn_reflns_Laue_measured_fraction_max 0.995
_diffrn_reflns_limit_h_max 26
_diffrn_reflns_limit_h_min -25
_diffrn_reflns_limit_k_max 13
_diffrn_reflns_limit_k_min -13
_diffrn_reflns_limit_l_max 10
_diffrn_reflns_limit_l_min -8
_diffrn_reflns_number 29713
_diffrn_reflns_point_group_measured_fraction_full 0.999
_diffrn_reflns_point_group_measured_fraction_max 0.995
_diffrn_reflns_theta_full 25.242
_diffrn_reflns_theta_max 26.436
_diffrn_reflns_theta_min 1.000
_diffrn_source_current 1.0
_diffrn_source_power 0.05
_diffrn_source_voltage 50.0
_diffrn_standards_number 0
_exptl_absorpt_coefficient_mu 0.100
_exptl_absorpt_correction_T_max 0.7454
_exptl_absorpt_correction_T_min 0.4973
_exptl_absorpt_correction_type multi-scan
_exptl_absorpt_process_details
'SADABS-2016/2 (Bruker,2016/2) was used for absorption correction. wR2(int) was 0.1721 before and 0.0905 after correction. The Ratio of minimum to maximum transmission is 0.6672. The \l/2 correction factor is Not present.'
_exptl_crystal_colour 'clear light colourless'
_exptl_crystal_colour_lustre clear
_exptl_crystal_colour_modifier light
_exptl_crystal_colour_primary colourless
_exptl_crystal_density_diffrn 1.363
_exptl_crystal_description irregular
_exptl_crystal_F_000 800
_exptl_crystal_size_max 0.2
_exptl_crystal_size_mid 0.1
_exptl_crystal_size_min 0.05
_refine_diff_density_max 0.268
_refine_diff_density_min -0.260
_refine_diff_density_rms 0.082
_refine_ls_extinction_method none
_refine_ls_goodness_of_fit_ref 1.087
_refine_ls_hydrogen_treatment constr
_refine_ls_matrix_type full
_refine_ls_number_parameters 253
_refine_ls_number_reflns 3828
_refine_ls_number_restraints 0
_refine_ls_restrained_S_all 1.087
_refine_ls_R_factor_all 0.1439
_refine_ls_R_factor_gt 0.0897
_refine_ls_shift/su_max 0.000
_refine_ls_shift/su_mean 0.000
_refine_ls_structure_factor_coef Fsqd
_refine_ls_weighting_details 'w=1/[\s^2^(Fo^2^)+(0.0557P)^2^+3.1658P] where P=(Fo^2^+2Fc^2^)/3'
_refine_ls_weighting_scheme calc
_refine_ls_wR_factor_gt 0.2320
_refine_ls_wR_factor_ref 0.2502
_reflns_Friedel_coverage 0.000
_reflns_number_gt 2244
_reflns_number_total 3828
_reflns_threshold_expression 'I > 2\s(I)'
_cod_data_source_file d5nj03844h3.cif
_cod_data_source_block vsp-c6
_cod_database_code 7064128
_shelx_shelxl_version_number 2018/3
_shelx_space_group_comment
;
The symmetry employed for this shelxl refinement is uniquely defined
by the following loop, which should always be used as a source of
symmetry information in preference to the above space-group names.
They are only intended as comments.
;
_olex2_refinement_description
;
1. Fixed Uiso
 At 1.2 times of:
  All C(H) groups, All C(H,H) groups
2.a Secondary CH2 refined with riding coordinates:
 C00N(H00C,H00N), C00R(H00A,H00B)
2.b Aromatic/amide H refined with riding coordinates:
 C00D(H00D), C00E(H00E), C00F(H00F), C00G(H00G), C00H(H00H), C00I(H00I),
 C00J(H00J), C00K(H00K), C00L(H00L), C00M(H00M), C00O(H00O), C00P(H00P),
 C00Q(H00Q), C00S(H00S)
;
_olex2_submission_special_instructions 'No special instructions were received'

loop_
_space_group_symop_operation_xyz
'x, y, z'
'-x, y+1/2, -z+1/2'
'-x, -y, -z'
'x, -y-1/2, z-1/2'

loop_
_atom_site_label
_atom_site_type_symbol
_atom_site_fract_x
_atom_site_fract_y
_atom_site_fract_z
_atom_site_U_iso_or_equiv
_atom_site_adp_type
_atom_site_occupancy
_atom_site_site_symmetry_order
_atom_site_calc_flag
_atom_site_refinement_flags_posn
_atom_site_refinement_flags_adp
_atom_site_refinement_flags_occupancy
_atom_site_disorder_assembly
_atom_site_disorder_group
N001 N 0.54530(16) 0.8765(3) 0.6045(4) 0.0541(9) Uani 1 1 d . . . . .
N002 N 0.84792(16) 0.2843(3) 0.4449(4) 0.0515(9) Uani 1 1 d . . . . .
N003 N 0.95089(16) 0.3815(3) 0.5542(4) 0.0513(9) Uani 1 1 d . . . . .
N004 N 0.65092(17) 0.7884(4) 0.5972(4) 0.0592(10) Uani 1 1 d . . . . .
O005 O 0.67397(18) 0.1497(3) 0.6258(5) 0.0897(12) Uani 1 1 d . . . . .
N006 N 0.80145(19) 0.7585(4) 0.8755(5) 0.0681(11) Uani 1 1 d . . . . .
N007 N 0.69850(19) 0.2420(4) 0.5809(5) 0.0670(11) Uani 1 1 d . . . . .
O008 O 0.81827(17) 0.8640(3) 0.9208(5) 0.0956(13) Uani 1 1 d . . . . .
O009 O 0.83391(19) 0.6678(4) 0.9216(6) 0.1086(15) Uani 1 1 d . . . . .
C00A C 0.75889(18) 0.2323(3) 0.5271(5) 0.0484(10) Uani 1 1 d . . . . .
C00B C 0.74147(19) 0.7445(4) 0.7626(5) 0.0510(10) Uani 1 1 d . . . . .
O00C O 0.67315(19) 0.3456(3) 0.5794(6) 0.1095(16) Uani 1 1 d . . . . .
C00D C 0.7019(2) 0.8396(4) 0.6984(5) 0.0569(11) Uani 1 1 d . . . . .
H00D H 0.708805 0.923639 0.720212 0.068 Uiso 1 1 calc R . . . .
C00E C 0.7921(2) 0.1221(4) 0.5083(5) 0.0598(12) Uani 1 1 d . . . . .
H00E H 0.779043 0.041711 0.526767 0.072 Uiso 1 1 calc R . . . .
C00F C 0.79419(19) 0.3316(4) 0.4886(5) 0.0535(11) Uani 1 1 d . . . . .
H00F H 0.783103 0.414991 0.492024 0.064 Uiso 1 1 calc R . . . .
C00G C 0.5445(2) 0.9708(4) 0.7116(6) 0.0618(12) Uani 1 1 d . . . . .
H00G H 0.574957 1.034767 0.733832 0.074 Uiso 1 1 calc R . . . .
C00H C 0.4925(2) 0.8026(4) 0.6063(6) 0.0619(12) Uani 1 1 d . . . . .
H00H H 0.481691 0.731826 0.544007 0.074 Uiso 1 1 calc R . . . .
C00I C 0.8471(2) 0.1574(4) 0.4574(6) 0.0626(12) Uani 1 1 d . . . . .
H00I H 0.879318 0.104076 0.434530 0.075 Uiso 1 1 calc R . . . .
C00J C 0.7138(2) 0.6326(4) 0.7002(6) 0.0628(12) Uani 1 1 d . . . . .
H00J H 0.730723 0.553372 0.723459 0.075 Uiso 1 1 calc R . . . .
C00K C 0.4918(3) 0.9543(5) 0.7787(6) 0.0721(14) Uani 1 1 d . . . . .
H00K H 0.479465 1.004929 0.856458 0.086 Uiso 1 1 calc R . . . .
C00L C 0.9473(3) 0.4758(4) 0.6583(6) 0.0645(13) Uani 1 1 d . . . . .
H00L H 0.915019 0.536701 0.647854 0.077 Uiso 1 1 calc R . . . .
C00M C 0.6575(2) 0.6629(5) 0.5990(6) 0.0664(13) Uani 1 1 d . . . . .
H00M H 0.628035 0.607117 0.540396 0.080 Uiso 1 1 calc R . . . .
C00N C 0.9032(2) 0.3569(5) 0.4117(5) 0.0608(12) Uani 1 1 d . . . . .
H00C H 0.923969 0.312060 0.335959 0.073 Uiso 1 1 calc R . . . .
H00N H 0.886993 0.434909 0.362501 0.073 Uiso 1 1 calc R . . . .
C00O C 1.0049(2) 0.3114(4) 0.6103(6) 0.0625(12) Uani 1 1 d . . . . .
H00O H 1.018107 0.241454 0.560749 0.075 Uiso 1 1 calc R . . . .
C00P C 0.4584(2) 0.8478(5) 0.7119(6) 0.0692(13) Uani 1 1 d . . . . .
H00P H 0.420092 0.815113 0.736427 0.083 Uiso 1 1 calc R . . . .
C00Q C 0.9998(3) 0.4642(5) 0.7808(6) 0.0757(15) Uani 1 1 d . . . . .
H00Q H 1.009789 0.516063 0.869623 0.091 Uiso 1 1 calc R . . . .
C00R C 0.5946(2) 0.8580(5) 0.5102(6) 0.0722(14) Uani 1 1 d . . . . .
H00A H 0.609485 0.938048 0.479042 0.087 Uiso 1 1 calc R . . . .
H00B H 0.575690 0.813370 0.413082 0.087 Uiso 1 1 calc R . . . .
C00S C 1.0360(3) 0.3609(6) 0.7501(7) 0.0804(16) Uani 1 1 d . . . . .
H00S H 1.074462 0.331685 0.814181 0.096 Uiso 1 1 calc R . . . .

loop_
_atom_site_aniso_label
_atom_site_aniso_U_11
_atom_site_aniso_U_22
_atom_site_aniso_U_33
_atom_site_aniso_U_23
_atom_site_aniso_U_13
_atom_site_aniso_U_12
N001 0.0474(19) 0.061(2) 0.051(2) 0.0105(18) 0.0031(16) 0.0046(17)
N002 0.0439(18) 0.053(2) 0.057(2) 0.0003(16) 0.0079(16) -0.0064(16)
N003 0.0453(19) 0.058(2) 0.052(2) 0.0043(18) 0.0112(16) -0.0085(16)
N004 0.050(2) 0.073(3) 0.053(2) 0.0083(19) 0.0065(17) 0.0040(18)
O005 0.073(2) 0.072(2) 0.130(3) 0.010(2) 0.033(2) -0.0254(19)
N006 0.053(2) 0.056(2) 0.091(3) 0.001(2) 0.003(2) -0.0084(19)
N007 0.057(2) 0.050(2) 0.097(3) -0.006(2) 0.020(2) -0.0095(19)
O008 0.061(2) 0.067(2) 0.150(4) -0.030(2) -0.003(2) -0.0153(17)
O009 0.076(2) 0.069(2) 0.157(4) 0.019(2) -0.039(3) 0.005(2)
C00A 0.040(2) 0.038(2) 0.066(3) -0.0009(19) 0.0094(19) -0.0021(17)
C00B 0.041(2) 0.044(2) 0.066(3) -0.002(2) 0.0071(19) -0.0027(17)
O00C 0.073(2) 0.063(2) 0.208(5) -0.018(3) 0.066(3) -0.0004(19)
C00D 0.051(2) 0.046(2) 0.075(3) 0.006(2) 0.017(2) 0.0021(19)
C00E 0.058(3) 0.041(2) 0.079(3) -0.004(2) 0.010(2) 0.000(2)
C00F 0.047(2) 0.036(2) 0.077(3) -0.003(2) 0.011(2) -0.0010(18)
C00G 0.061(3) 0.047(2) 0.071(3) 0.002(2) -0.003(2) 0.005(2)
C00H 0.058(3) 0.062(3) 0.064(3) 0.003(2) 0.008(2) -0.003(2)
C00I 0.053(3) 0.056(3) 0.078(3) -0.010(2) 0.010(2) 0.007(2)
C00J 0.060(3) 0.047(2) 0.079(3) -0.005(2) 0.007(2) 0.002(2)
C00K 0.083(4) 0.075(3) 0.056(3) 0.003(3) 0.010(3) 0.032(3)
C00L 0.073(3) 0.053(3) 0.071(3) 0.002(2) 0.024(3) -0.007(2)
C00M 0.058(3) 0.066(3) 0.073(3) -0.012(3) 0.008(2) -0.011(2)
C00N 0.049(2) 0.077(3) 0.057(3) 0.010(2) 0.013(2) -0.010(2)
C00O 0.049(2) 0.067(3) 0.073(3) 0.008(3) 0.013(2) 0.004(2)
C00P 0.056(3) 0.085(4) 0.067(3) 0.019(3) 0.012(2) 0.002(3)
C00Q 0.091(4) 0.081(4) 0.057(3) 0.000(3) 0.021(3) -0.032(3)
C00R 0.061(3) 0.098(4) 0.058(3) 0.023(3) 0.014(2) 0.016(3)
C00S 0.063(3) 0.101(4) 0.072(4) 0.031(3) 0.001(3) -0.015(3)

loop_
_atom_type_symbol
_atom_type_description
_atom_type_scat_dispersion_real
_atom_type_scat_dispersion_imag
_atom_type_scat_source
C C 0.0033 0.0016 'International Tables Vol C Tables 4.2.6.8 and 6.1.1.4'
H H 0.0000 0.0000 'International Tables Vol C Tables 4.2.6.8 and 6.1.1.4'
N N 0.0061 0.0033 'International Tables Vol C Tables 4.2.6.8 and 6.1.1.4'
O O 0.0106 0.0060 'International Tables Vol C Tables 4.2.6.8 and 6.1.1.4'

loop_
_geom_angle_atom_site_label_1
_geom_angle_atom_site_label_2
_geom_angle_atom_site_label_3
_geom_angle
_geom_angle_site_symmetry_1
_geom_angle_site_symmetry_3
_geom_angle_publ_flag
C00G N001 C00R 125.3(4) . . ?
C00H N001 C00G 108.4(4) . . ?
C00H N001 C00R 126.3(4) . . ?
C00F N002 C00I 109.5(3) . . ?
C00F N002 C00N 125.2(4) . . ?
C00I N002 C00N 124.8(4) . . ?
C00L N003 C00N 124.9(4) . . ?
C00L N003 C00O 109.4(4) . . ?
C00O N003 C00N 125.6(4) . . ?
C00D N004 C00M 109.6(4) . . ?
C00D N004 C00R 124.5(4) . . ?
C00M N004 C00R 125.7(4) . . ?
O008 N006 C00B 117.8(4) . . ?
O009 N006 O008 122.7(4) . . ?
O009 N006 C00B 119.5(4) . . ?
O005 N007 C00A 119.5(4) . . ?
O005 N007 O00C 122.8(4) . . ?
O00C N007 C00A 117.7(4) . . ?
C00E C00A N007 125.8(4) . . ?
C00F C00A N007 124.4(4) . . ?
C00F C00A C00E 109.7(4) . . ?
C00D C00B N006 124.8(4) . . ?
C00D C00B C00J 109.1(4) . . ?
C00J C00B N006 126.1(4) . . ?
N004 C00D C00B 106.7(4) . . ?
N004 C00D H00D 126.7 . . ?
C00B C00D H00D 126.7 . . ?
C00A C00E H00E 127.4 . . ?
C00I C00E C00A 105.3(4) . . ?
C00I C00E H00E 127.4 . . ?
N002 C00F C00A 106.3(3) . . ?
N002 C00F H00F 126.8 . . ?
C00A C00F H00F 126.8 . . ?
N001 C00G H00G 126.3 . . ?
C00K C00G N001 107.5(4) . . ?
C00K C00G H00G 126.3 . . ?
N001 C00H H00H 125.5 . . ?
C00P C00H N001 109.0(4) . . ?
C00P C00H H00H 125.5 . . ?
N002 C00I H00I 125.4 . . ?
C00E C00I N002 109.2(4) . . ?
C00E C00I H00I 125.4 . . ?
C00B C00J H00J 127.0 . . ?
C00M C00J C00B 106.0(4) . . ?
C00M C00J H00J 127.0 . . ?
C00G C00K H00K 125.8 . . ?
C00G C00K C00P 108.5(4) . . ?
C00P C00K H00K 125.8 . . ?
N003 C00L H00L 126.5 . . ?
N003 C00L C00Q 107.0(5) . . ?
C00Q C00L H00L 126.5 . . ?
N004 C00M H00M 125.7 . . ?
C00J C00M N004 108.7(4) . . ?
C00J C00M H00M 125.7 . . ?
N002 C00N H00C 109.2 . . ?
N002 C00N H00N 109.2 . . ?
N003 C00N N002 112.2(3) . . ?
N003 C00N H00C 109.2 . . ?
N003 C00N H00N 109.2 . . ?
H00C C00N H00N 107.9 . . ?
N003 C00O H00O 125.9 . . ?
C00S C00O N003 108.2(5) . . ?
C00S C00O H00O 125.9 . . ?
C00H C00P C00K 106.6(5) . . ?
C00H C00P H00P 126.7 . . ?
C00K C00P H00P 126.7 . . ?
C00L C00Q H00Q 125.9 . . ?
C00L C00Q C00S 108.2(5) . . ?
C00S C00Q H00Q 125.9 . . ?
N001 C00R N004 112.2(3) . . ?
N001 C00R H00A 109.2 . . ?
N001 C00R H00B 109.2 . . ?
N004 C00R H00A 109.2 . . ?
N004 C00R H00B 109.2 . . ?
H00A C00R H00B 107.9 . . ?
C00O C00S C00Q 107.2(5) . . ?
C00O C00S H00S 126.4 . . ?
C00Q C00S H00S 126.4 . . ?

loop_
_geom_bond_atom_site_label_1
_geom_bond_atom_site_label_2
_geom_bond_distance
_geom_bond_site_symmetry_2
_geom_bond_publ_flag
N001 C00G 1.366(6) . ?
N001 C00H 1.358(6) . ?
N001 C00R 1.430(6) . ?
N002 C00F 1.342(5) . ?
N002 C00I 1.372(5) . ?
N002 C00N 1.459(5) . ?
N003 C00L 1.358(6) . ?
N003 C00N 1.433(5) . ?
N003 C00O 1.360(5) . ?
N004 C00D 1.347(6) . ?
N004 C00M 1.360(6) . ?
N004 C00R 1.463(5) . ?
O005 N007 1.212(5) . ?
N006 O008 1.229(5) . ?
N006 O009 1.208(5) . ?
N006 C00B 1.426(5) . ?
N007 C00A 1.419(5) . ?
N007 O00C 1.233(5) . ?
C00A C00E 1.397(6) . ?
C00A C00F 1.371(5) . ?
C00B C00D 1.360(6) . ?
C00B C00J 1.395(6) . ?
C00D H00D 0.9300 . ?
C00E H00E 0.9300 . ?
C00E C00I 1.352(6) . ?
C00F H00F 0.9300 . ?
C00G H00G 0.9300 . ?
C00G C00K 1.338(7) . ?
C00H H00H 0.9300 . ?
C00H C00P 1.337(7) . ?
C00I H00I 0.9300 . ?
C00J H00J 0.9300 . ?
C00J C00M 1.351(6) . ?
C00K H00K 0.9300 . ?
C00K C00P 1.403(7) . ?
C00L H00L 0.9300 . ?
C00L C00Q 1.359(7) . ?
C00M H00M 0.9300 . ?
C00N H00C 0.9700 . ?
C00N H00N 0.9700 . ?
C00O H00O 0.9300 . ?
C00O C00S 1.347(7) . ?
C00P H00P 0.9300 . ?
C00Q H00Q 0.9300 . ?
C00Q C00S 1.396(8) . ?
C00R H00A 0.9700 . ?
C00R H00B 0.9700 . ?
C00S H00S 0.9300 . ?

loop_
_geom_torsion_atom_site_label_1
_geom_torsion_atom_site_label_2
_geom_torsion_atom_site_label_3
_geom_torsion_atom_site_label_4
_geom_torsion
_geom_torsion_site_symmetry_1
_geom_torsion_site_symmetry_2
_geom_torsion_site_symmetry_3
_geom_torsion_site_symmetry_4
_geom_torsion_publ_flag
N001 C00G C00K C00P -0.4(5) . . . . ?
N001 C00H C00P C00K -0.1(5) . . . . ?
N003 C00L C00Q C00S 0.1(5) . . . . ?
N003 C00O C00S C00Q 0.2(5) . . . . ?
O005 N007 C00A C00E 5.2(7) . . . . ?
O005 N007 C00A C00F -173.4(4) . . . . ?
N006 C00B C00D N004 179.6(4) . . . . ?
N006 C00B C00J C00M 179.8(4) . . . . ?
N007 C00A C00E C00I -179.1(4) . . . . ?
N007 C00A C00F N002 179.5(4) . . . . ?
O008 N006 C00B C00D 1.4(7) . . . . ?
O008 N006 C00B C00J -178.6(5) . . . . ?
O009 N006 C00B C00D -177.8(5) . . . . ?
O009 N006 C00B C00J 2.2(8) . . . . ?
C00A C00E C00I N002 -0.1(5) . . . . ?
C00B C00J C00M N004 0.8(5) . . . . ?
O00C N007 C00A C00E -174.6(5) . . . . ?
O00C N007 C00A C00F 6.8(7) . . . . ?
C00D N004 C00M C00J -1.1(5) . . . . ?
C00D N004 C00R N001 -84.9(5) . . . . ?
C00D C00B C00J C00M -0.2(5) . . . . ?
C00E C00A C00F N002 0.7(5) . . . . ?
C00F N002 C00I C00E 0.5(5) . . . . ?
C00F N002 C00N N003 86.6(5) . . . . ?
C00F C00A C00E C00I -0.3(5) . . . . ?
C00G N001 C00H C00P -0.1(5) . . . . ?
C00G N001 C00R N004 85.3(6) . . . . ?
C00G C00K C00P C00H 0.3(5) . . . . ?
C00H N001 C00G C00K 0.3(5) . . . . ?
C00H N001 C00R N004 -93.0(5) . . . . ?
C00I N002 C00F C00A -0.7(5) . . . . ?
C00I N002 C00N N003 -84.0(5) . . . . ?
C00J C00B C00D N004 -0.4(5) . . . . ?
C00L N003 C00N N002 -83.5(5) . . . . ?
C00L N003 C00O C00S -0.2(5) . . . . ?
C00L C00Q C00S C00O -0.2(6) . . . . ?
C00M N004 C00D C00B 0.9(5) . . . . ?
C00M N004 C00R N001 89.5(6) . . . . ?
C00N N002 C00F C00A -172.6(4) . . . . ?
C00N N002 C00I C00E 172.4(4) . . . . ?
C00N N003 C00L C00Q 177.1(4) . . . . ?
C00N N003 C00O C00S -177.2(4) . . . . ?
C00O N003 C00L C00Q 0.0(5) . . . . ?
C00O N003 C00N N002 93.1(5) . . . . ?
C00R N001 C00G C00K -178.3(4) . . . . ?
C00R N001 C00H C00P 178.4(4) . . . . ?
C00R N004 C00D C00B 176.1(4) . . . . ?
C00R N004 C00M C00J -176.1(4) . . . . ?
